data_7118060
loop_
_publ_author_name
'Wu, Xin'
'Zhang, Hua-Bin'
'Xu, Zhong-Xuan'
'Zhang, Jian'

_publ_section_title
;
 Asymmetric induction in homochiral MOFs: from interweaving double helices
 to single helices
;
_journal_coden_ASTM CHCOFS
_journal_issue 91
_journal_name_full
;
 Chemical Communications (Cambridge, United Kingdom)
;
_journal_page_first 16331
_journal_page_last 16333
_journal_paper_doi 10.1039/c5cc06501a
_journal_volume 51
_journal_year 2015
_chemical_absolute_configuration rm
_chemical_formula_moiety 'C69 H66 Cd4 N12 O29'
_chemical_formula_sum 'C69 H66 Cd4 N12 O29'
_chemical_formula_weight 1976.98
_space_group_IT_number 155
_symmetry_cell_setting hexagonal
_symmetry_space_group_name_Hall 'R 3 2"'
_symmetry_space_group_name_H-M 'R 3 2 :H'
_atom_sites_solution_hydrogens geom
_atom_sites_solution_primary direct
_atom_sites_solution_secondary difmap
_audit_creation_method SHELXL-97
_audit_update_record
;
2015-07-24 deposited with the CCDC.
2015-09-09 downloaded from the CCDC.
;
_cell_angle_alpha 90.00
_cell_angle_beta 90.00
_cell_angle_gamma 120.00
_cell_formula_units_Z 6
_cell_length_a 26.8706(5)
_cell_length_b 26.8706(5)
_cell_length_c 20.9000(8)
_cell_measurement_reflns_used 2641
_cell_measurement_temperature 293(2)
_cell_measurement_theta_max 26.3520
_cell_measurement_theta_min 2.6040
_cell_volume 13068.7(6)
_computing_cell_refinement 'Bruker FRAMBO'
_computing_data_collection 'Bruker FRAMBO'
_computing_data_reduction 'Bruker SAINT'
_computing_molecular_graphics 'Bruker SHELXTL'
_computing_publication_material 'Bruker SHELXTL'
_computing_structure_refinement 'SHELXL-97 (Sheldrick, 1997)'
_computing_structure_solution 'SHELXS-97 (Sheldrick, 1990)'
_diffrn_ambient_temperature 293(2)
_diffrn_detector_area_resol_mean none
_diffrn_measured_fraction_theta_full 0.992
_diffrn_measured_fraction_theta_max 0.992
_diffrn_measurement_device_type 'multiwire proportional'
_diffrn_measurement_method 'phi and omega scans'
_diffrn_radiation_monochromator graphite
_diffrn_radiation_source 'fine-focus sealed tube'
_diffrn_radiation_type MoK\a
_diffrn_radiation_wavelength 0.71073
_diffrn_reflns_av_R_equivalents 0.0475
_diffrn_reflns_av_sigmaI/netI 0.0881
_diffrn_reflns_limit_h_max 20
_diffrn_reflns_limit_h_min -31
_diffrn_reflns_limit_k_max 31
_diffrn_reflns_limit_k_min -19
_diffrn_reflns_limit_l_max 24
_diffrn_reflns_limit_l_min -22
_diffrn_reflns_number 7830
_diffrn_reflns_theta_full 25.00
_diffrn_reflns_theta_max 25.00
_diffrn_reflns_theta_min 2.51
_diffrn_standards_decay_% none
_diffrn_standards_interval_count none
_diffrn_standards_interval_time none
_diffrn_standards_number none
_exptl_absorpt_coefficient_mu 1.044
_exptl_absorpt_correction_T_max 0.901
_exptl_absorpt_correction_T_min 0.882
_exptl_absorpt_correction_type multi-scan
_exptl_crystal_colour colourless
_exptl_crystal_density_diffrn 1.507
_exptl_crystal_density_method 'not measured'
_exptl_crystal_description block
_exptl_crystal_F_000 5928.0
_exptl_crystal_size_max 0.15
_exptl_crystal_size_mid 0.1
_exptl_crystal_size_min 0.1
_platon_squeeze_details
;
?
;
_refine_diff_density_max 1.020
_refine_diff_density_min -0.526
_refine_diff_density_rms 0.102
_refine_ls_abs_structure_details 'Flack H D (1983), Acta Cryst. A39, 876-881'
_refine_ls_abs_structure_Flack -0.07(5)
_refine_ls_extinction_method none
_refine_ls_goodness_of_fit_ref 1.004
_refine_ls_hydrogen_treatment mixed
_refine_ls_matrix_type full
_refine_ls_number_parameters 343
_refine_ls_number_reflns 4817
_refine_ls_number_restraints 6
_refine_ls_restrained_S_all 1.022
_refine_ls_R_factor_all 0.0785
_refine_ls_R_factor_gt 0.0545
_refine_ls_shift/su_max 0.006
_refine_ls_shift/su_mean 0.000
_refine_ls_structure_factor_coef Fsqd
_refine_ls_weighting_details 'calc w=1/[\s^2^(Fo^2^)+(0.0615P)^2^+0.0000P] where P=(Fo^2^+2Fc^2^)/3'
_refine_ls_weighting_scheme calc
_refine_ls_wR_factor_gt 0.1206
_refine_ls_wR_factor_ref 0.1319
_reflns_number_gt 3595
_reflns_number_total 5129
_reflns_threshold_expression >2sigma(I)
_cod_duplicate_entry 7118049
_cod_data_source_file c5cc06501a2.cif
_cod_data_source_block 1D
_cod_original_cell_volume 13068.7(8)
_cod_original_sg_symbol_H-M R32
_cod_database_code 7118060

loop_
_symmetry_equiv_pos_as_xyz
'x, y, z'
'-y, x-y, z'
'-x+y, -x, z'
'y, x, -z'
'x-y, -y, -z'
'-x, -x+y, -z'
'x+2/3, y+1/3, z+1/3'
'-y+2/3, x-y+1/3, z+1/3'
'-x+y+2/3, -x+1/3, z+1/3'
'y+2/3, x+1/3, -z+1/3'
'x-y+2/3, -y+1/3, -z+1/3'
'-x+2/3, -x+y+1/3, -z+1/3'
'x+1/3, y+2/3, z+2/3'
'-y+1/3, x-y+2/3, z+2/3'
'-x+y+1/3, -x+2/3, z+2/3'
'y+1/3, x+2/3, -z+2/3'
'x-y+1/3, -y+2/3, -z+2/3'
'-x+1/3, -x+y+2/3, -z+2/3'

loop_
_atom_site_label
_atom_site_type_symbol
_atom_site_fract_x
_atom_site_fract_y
_atom_site_fract_z
_atom_site_U_iso_or_equiv
_atom_site_adp_type
_atom_site_occupancy
_atom_site_symmetry_multiplicity
_atom_site_calc_flag
_atom_site_refinement_flags
_atom_site_disorder_assembly
_atom_site_disorder_group
Cd1 Cd -0.3333 0.3333 0.02898(5) 0.0359(3) Uani 1 3 d S . .
Cd2 Cd -0.56614(3) -0.17166(3) -0.05987(4) 0.0522(2) Uani 1 1 d . . .
O11 O -0.3333 0.3333 -0.0837(4) 0.040(2) Uani 1 3 d S . .
O8 O -0.5417(3) -0.1446(3) 0.0472(4) 0.070(2) Uani 1 1 d . . .
C10 C -0.4568(3) 0.2592(3) 0.0187(4) 0.034(2) Uani 1 1 d . . .
O2 O -0.4326(2) 0.2316(3) 0.0121(4) 0.0593(19) Uani 1 1 d . . .
N1 N -0.5503(3) 0.1726(3) 0.0269(3) 0.0370(17) Uani 1 1 d . . .
H1A H -0.5405 0.1508 0.0072 0.044 Uiso 1 1 calc R . .
O3 O -0.4270(2) 0.3124(3) 0.0293(3) 0.0539(18) Uani 1 1 d . . .
C8 C -0.5192(4) 0.2332(3) 0.0136(4) 0.037(2) Uani 1 1 d . . .
H8A H -0.5310 0.2518 0.0457 0.044 Uiso 1 1 calc R . .
O10 O -0.3333 0.3333 0.1355(5) 0.075(4) Uani 1 3 d S . .
O6 O -0.9443(4) -0.0656(4) 0.1726(4) 0.095(3) Uani 1 1 d . . .
O9 O -0.5462(4) -0.0808(3) -0.0124(3) 0.071(2) Uani 1 1 d . . .
C18 C -0.5402(4) -0.0972(4) 0.0395(5) 0.051(3) Uani 1 1 d . . .
C16 C -0.5291(5) -0.0621(4) 0.0996(5) 0.067(3) Uani 1 1 d . . .
H16A H -0.5479 -0.0886 0.1354 0.080 Uiso 1 1 calc R . .
N4 N -0.4730(4) -0.1262(4) -0.1007(5) 0.068(3) Uani 1 1 d . . .
O5 O -0.8636(3) -0.0531(4) 0.2040(4) 0.085(3) Uani 1 1 d . . .
N3 N -0.5542(4) -0.0262(3) 0.0934(4) 0.061(3) Uani 1 1 d . . .
H3A H -0.5325 0.0106 0.0945 0.073 Uiso 1 1 calc R . .
C22 C -0.3732(4) -0.0673(5) -0.0899(6) 0.078(4) Uani 1 1 d . . .
H22A H -0.3429 -0.0457 -0.0621 0.094 Uiso 1 1 calc R . .
C14 C -0.8928(5) -0.0464(5) 0.1636(6) 0.057(3) Uani 1 1 d . . .
C23 C -0.4275(5) -0.0986(6) -0.0671(5) 0.078(4) Uani 1 1 d . . .
H23A H -0.4320 -0.1001 -0.0229 0.094 Uiso 1 1 calc R . .
C21 C -0.3633(5) -0.0675(5) -0.1518(7) 0.077(4) Uani 1 1 d . . .
O7 O -0.6450(3) -0.1014(3) 0.0850(3) 0.064(2) Uani 1 1 d . . .
N2 N -0.8059(4) 0.0079(4) 0.0995(5) 0.078(3) Uani 1 1 d . . .
H2B H -0.7827 0.0432 0.1096 0.093 Uiso 1 1 calc R . .
O4 O -0.8136(4) -0.0767(4) 0.0639(4) 0.086(3) Uani 1 1 d . . .
C9 C -0.5361(4) 0.2454(4) -0.0517(5) 0.063(3) Uani 1 1 d . . .
H9A H -0.5771 0.2284 -0.0538 0.095 Uiso 1 1 calc R . .
H9B H -0.5234 0.2294 -0.0846 0.095 Uiso 1 1 calc R . .
H9C H -0.5185 0.2862 -0.0577 0.095 Uiso 1 1 calc R . .
C3 C -0.7190(4) 0.0016(4) 0.0821(4) 0.047(3) Uani 1 1 d . . .
C1 C -0.6249(5) 0.0849(4) 0.0740(5) 0.053(3) Uani 1 1 d . . .
C4 C -0.6939(4) -0.0312(4) 0.0849(4) 0.043(2) Uani 1 1 d . . .
H4A H -0.7171 -0.0708 0.0890 0.051 Uiso 1 1 calc R . .
C15 C -0.6121(4) -0.0496(4) 0.0858(4) 0.052(3) Uani 1 1 d . . .
C6 C -0.6008(4) 0.0511(4) 0.0781(4) 0.044(2) Uani 1 1 d . . .
H6A H -0.5610 0.0674 0.0785 0.053 Uiso 1 1 calc R . .
C2 C -0.6841(5) 0.0606(4) 0.0787(5) 0.058(3) Uani 1 1 d . . .
H2A H -0.7003 0.0841 0.0796 0.069 Uiso 1 1 calc R . .
C5 C -0.6359(4) -0.0082(3) 0.0819(4) 0.042(2) Uani 1 1 d . . .
C12 C -0.8675(5) -0.0130(5) 0.1025(5) 0.069(3) Uani 1 1 d . . .
H12A H -0.8859 -0.0389 0.0662 0.083 Uiso 1 1 calc R . .
C7 C -0.5924(5) 0.1496(5) 0.0670(6) 0.089(5) Uani 1 1 d . . .
O1 O -0.5960(6) 0.1780(5) 0.1113(5) 0.155(5) Uani 1 1 d U . .
C13 C -0.8773(7) 0.0358(7) 0.0964(8) 0.122(6) Uani 1 1 d . . .
H13A H -0.8598 0.0564 0.0577 0.183 Uiso 1 1 calc R . .
H13B H -0.8607 0.0610 0.1324 0.183 Uiso 1 1 calc R . .
H13C H -0.9179 0.0220 0.0951 0.183 Uiso 1 1 calc R . .
C19 C -0.4642(6) -0.1317(7) -0.1602(7) 0.112(6) Uani 1 1 d . . .
H19A H -0.4948 -0.1570 -0.1857 0.134 Uiso 1 1 calc R . .
C17 C -0.4682(6) -0.0255(6) 0.1156(8) 0.115(6) Uani 1 1 d . . .
H17A H -0.4648 -0.0059 0.1552 0.173 Uiso 1 1 calc R . .
H17B H -0.4494 0.0022 0.0822 0.173 Uiso 1 1 calc R . .
H17C H -0.4506 -0.0488 0.1200 0.173 Uiso 1 1 calc R . .
C20 C -0.4097(5) -0.1005(8) -0.1868(8) 0.126(6) Uani 1 1 d . . .
H20A H -0.4055 -0.1027 -0.2308 0.151 Uiso 1 1 calc R . .
C11 C -0.7824(5) -0.0257(5) 0.0813(5) 0.069(3) Uani 1 1 d . . .

loop_
_atom_site_aniso_label
_atom_site_aniso_U_11
_atom_site_aniso_U_22
_atom_site_aniso_U_33
_atom_site_aniso_U_23
_atom_site_aniso_U_13
_atom_site_aniso_U_12
Cd1 0.0277(4) 0.0277(4) 0.0524(7) 0.000 0.000 0.01386(18)
Cd2 0.0314(4) 0.0431(4) 0.0813(5) 0.0254(4) 0.0091(4) 0.0181(3)
O11 0.033(3) 0.033(3) 0.052(6) 0.000 0.000 0.0167(17)
O8 0.049(4) 0.056(5) 0.105(6) 0.005(4) -0.005(4) 0.026(4)
C10 0.026(5) 0.024(4) 0.056(5) 0.004(4) 0.009(4) 0.015(4)
O2 0.028(4) 0.042(4) 0.106(5) 0.015(4) 0.009(4) 0.015(3)
N1 0.029(4) 0.027(4) 0.048(4) 0.007(3) 0.014(4) 0.008(3)
O3 0.023(3) 0.038(4) 0.092(5) -0.014(4) 0.010(3) 0.009(3)
C8 0.032(5) 0.018(4) 0.059(5) -0.001(4) 0.004(4) 0.010(4)
O10 0.076(6) 0.076(6) 0.074(8) 0.000 0.000 0.038(3)
O6 0.059(6) 0.102(8) 0.115(7) 0.024(6) 0.021(5) 0.033(5)
O9 0.094(7) 0.067(5) 0.067(5) -0.003(4) -0.015(5) 0.052(5)
C18 0.039(6) 0.034(5) 0.075(7) 0.006(5) -0.012(5) 0.013(5)
C16 0.041(6) 0.053(6) 0.078(7) 0.023(6) -0.025(6) 0.003(6)
N4 0.040(5) 0.053(6) 0.102(8) 0.029(6) 0.023(6) 0.017(5)
O5 0.064(5) 0.110(8) 0.064(5) 0.013(5) 0.011(5) 0.031(6)
N3 0.048(5) 0.028(5) 0.089(7) -0.009(4) -0.025(5) 0.004(4)
C22 0.026(6) 0.102(11) 0.086(9) 0.015(8) 0.022(6) 0.017(6)
C14 0.040(6) 0.057(7) 0.063(8) -0.009(6) 0.013(6) 0.016(6)
C23 0.052(7) 0.132(12) 0.052(7) 0.010(7) 0.013(6) 0.048(9)
C21 0.042(7) 0.051(7) 0.116(11) 0.020(7) 0.021(7) 0.006(6)
O7 0.052(5) 0.040(4) 0.070(5) 0.009(4) -0.018(4) 0.001(3)
N2 0.072(7) 0.057(6) 0.081(7) 0.007(5) 0.027(6) 0.015(6)
O4 0.067(6) 0.067(6) 0.106(6) -0.024(5) 0.011(5) 0.021(5)
C9 0.049(6) 0.051(7) 0.089(8) 0.011(6) -0.008(6) 0.025(5)
C3 0.046(6) 0.038(6) 0.037(5) 0.004(4) 0.015(4) 0.006(5)
C1 0.061(7) 0.041(6) 0.036(5) -0.001(5) 0.033(5) 0.010(5)
C4 0.042(6) 0.032(5) 0.035(5) 0.008(4) 0.006(4) 0.004(4)
C15 0.057(7) 0.032(6) 0.046(6) 0.010(5) -0.007(5) 0.006(5)
C6 0.041(6) 0.036(5) 0.025(5) -0.008(4) 0.016(4) -0.002(4)
C2 0.057(7) 0.051(7) 0.057(7) -0.007(5) 0.017(5) 0.020(6)
C5 0.048(6) 0.022(4) 0.030(5) 0.003(4) 0.007(4) -0.002(4)
C12 0.054(7) 0.080(9) 0.063(7) -0.001(6) 0.001(6) 0.026(7)
C7 0.083(9) 0.037(6) 0.098(9) -0.026(6) 0.064(8) -0.007(6)
O1 0.181(9) 0.076(6) 0.181(8) -0.024(6) 0.094(7) 0.042(6)
C13 0.115(14) 0.143(15) 0.148(14) 0.074(11) 0.046(11) 0.095(13)
C19 0.053(8) 0.136(15) 0.084(10) 0.015(10) 0.016(8) 0.000(9)
C17 0.070(9) 0.067(9) 0.183(16) 0.020(10) -0.059(10) 0.014(7)
C20 0.046(9) 0.163(17) 0.139(14) 0.015(12) 0.031(9) 0.030(10)
C11 0.067(8) 0.053(7) 0.065(7) 0.008(6) 0.023(6) 0.013(7)

loop_
_atom_type_symbol
_atom_type_description
_atom_type_scat_dispersion_real
_atom_type_scat_dispersion_imag
_atom_type_scat_source
C C 0.0033 0.0016 'International Tables Vol C Tables 4.2.6.8 and 6.1.1.4'
H H 0.0000 0.0000 'International Tables Vol C Tables 4.2.6.8 and 6.1.1.4'
N N 0.0061 0.0033 'International Tables Vol C Tables 4.2.6.8 and 6.1.1.4'
O O 0.0106 0.0060 'International Tables Vol C Tables 4.2.6.8 and 6.1.1.4'
Cd Cd -0.8075 1.2024 'International Tables Vol C Tables 4.2.6.8 and 6.1.1.4'

loop_
_geom_angle_atom_site_label_1
_geom_angle_atom_site_label_2
_geom_angle_atom_site_label_3
_geom_angle
_geom_angle_site_symmetry_1
_geom_angle_site_symmetry_3
O10 Cd1 O3 89.84(18) . 2_565
O10 Cd1 O3 89.84(18) . 3_455
O3 Cd1 O3 119.999(3) 2_565 3_455
O10 Cd1 O3 89.84(18) . .
O3 Cd1 O3 119.999(2) 2_565 .
O3 Cd1 O3 119.999(2) 3_455 .
O10 Cd1 O11 180.000(1) . .
O3 Cd1 O11 90.16(18) 2_565 .
O3 Cd1 O11 90.16(18) 3_455 .
O3 Cd1 O11 90.16(18) . .
O5 Cd2 N4 102.9(4) 14_454 .
O5 Cd2 O8 128.3(3) 14_454 .
N4 Cd2 O8 97.2(3) . .
O5 Cd2 O6 54.6(3) 14_454 14_454
N4 Cd2 O6 89.4(4) . 14_454
O8 Cd2 O6 171.4(3) . 14_454
O5 Cd2 O3 136.0(3) 14_454 6_445
N4 Cd2 O3 98.5(3) . 6_445
O8 Cd2 O3 85.6(2) . 6_445
O6 Cd2 O3 88.0(3) 14_454 6_445
O5 Cd2 O9 79.1(3) 14_454 .
N4 Cd2 O9 89.1(3) . .
O8 Cd2 O9 54.0(2) . .
O6 Cd2 O9 131.9(3) 14_454 .
O3 Cd2 O9 139.6(2) 6_445 .
O5 Cd2 O2 83.4(3) 14_454 5
N4 Cd2 O2 172.2(3) . 5
O8 Cd2 O2 82.0(2) . 5
O6 Cd2 O2 90.7(3) 14_454 5
O3 Cd2 O2 73.7(2) 6_445 5
O9 Cd2 O2 96.6(3) . 5
O5 Cd2 C14 27.3(3) 14_454 14_454
N4 Cd2 C14 97.3(4) . 14_454
O8 Cd2 C14 154.7(3) . 14_454
O6 Cd2 C14 27.3(3) 14_454 14_454
O3 Cd2 C14 112.5(3) 6_445 14_454
O9 Cd2 C14 105.7(3) . 14_454
O2 Cd2 C14 86.3(3) 5 14_454
O5 Cd2 C18 102.9(3) 14_454 .
N4 Cd2 C18 94.7(4) . .
O8 Cd2 C18 27.7(3) . .
O6 Cd2 C18 157.4(3) 14_454 .
O3 Cd2 C18 113.2(3) 6_445 .
O9 Cd2 C18 26.4(2) . .
O2 Cd2 C18 88.2(3) 5 .
C14 Cd2 C18 130.2(3) 14_454 .
C18 O8 Cd2 93.1(7) . .
O2 C10 O3 118.8(8) . .
O2 C10 C8 122.3(8) . .
O3 C10 C8 118.8(7) . .
C10 O2 Cd2 149.5(6) . 5
C7 N1 C8 122.9(8) . .
C10 O3 Cd1 106.0(5) . .
C10 O3 Cd2 142.6(5) . 6_455
Cd1 O3 Cd2 110.9(2) . 6_455
N1 C8 C10 114.1(7) . .
N1 C8 C9 110.5(7) . .
C10 C8 C9 110.9(7) . .
C14 O6 Cd2 91.3(8) . 9_345
C18 O9 Cd2 90.2(6) . .
O9 C18 O8 122.4(10) . .
O9 C18 C16 122.6(9) . .
O8 C18 C16 114.9(10) . .
O9 C18 Cd2 63.4(6) . .
O8 C18 Cd2 59.2(6) . .
C16 C18 Cd2 173.3(7) . .
N3 C16 C17 108.2(9) . .
N3 C16 C18 109.4(8) . .
C17 C16 C18 114.6(12) . .
C23 N4 C19 114.8(10) . .
C23 N4 Cd2 124.6(8) . .
C19 N4 Cd2 120.4(9) . .
C14 O5 Cd2 93.8(7) . 9_345
C15 N3 C16 120.8(8) . .
C21 C22 C23 119.9(12) . .
O6 C14 O5 120.3(11) . .
O6 C14 C12 117.1(12) . .
O5 C14 C12 122.6(10) . .
O6 C14 Cd2 61.4(7) . 9_345
O5 C14 Cd2 58.9(6) . 9_345
C12 C14 Cd2 176.6(8) . 9_345
N4 C23 C22 126.0(11) . .
C20 C21 C22 114.7(11) . .
C20 C21 C21 121.1(16) . 18_444
C22 C21 C21 123.9(15) . 18_444
C11 N2 C12 124.0(10) . .
C4 C3 C2 118.3(10) . .
C4 C3 C11 120.2(9) . .
C2 C3 C11 121.5(10) . .
C6 C1 C2 119.8(10) . .
C6 C1 C7 125.6(10) . .
C2 C1 C7 114.5(11) . .
C3 C4 C5 122.2(9) . .
O7 C15 N3 122.5(10) . .
O7 C15 C5 119.8(9) . .
N3 C15 C5 117.6(8) . .
C1 C6 C5 119.5(10) . .
C1 C2 C3 120.4(11) . .
C4 C5 C6 119.4(10) . .
C4 C5 C15 117.7(8) . .
C6 C5 C15 122.8(10) . .
N2 C12 C13 109.2(11) . .
N2 C12 C14 110.6(10) . .
C13 C12 C14 112.1(10) . .
O1 C7 N1 120.7(11) . .
O1 C7 C1 117.4(10) . .
N1 C7 C1 118.5(9) . .
N4 C19 C20 121.2(14) . .
C21 C20 C19 122.3(15) . .
O4 C11 N2 121.2(11) . .
O4 C11 C3 121.5(12) . .
N2 C11 C3 117.3(10) . .

loop_
_geom_bond_atom_site_label_1
_geom_bond_atom_site_label_2
_geom_bond_distance
_geom_bond_site_symmetry_2
Cd1 O10 2.226(11) .
Cd1 O3 2.288(5) 2_565
Cd1 O3 2.288(5) 3_455
Cd1 O3 2.288(5) .
Cd1 O11 2.355(9) .
Cd2 O5 2.290(7) 14_454
Cd2 N4 2.330(8) .
Cd2 O8 2.342(8) .
Cd2 O6 2.342(8) 14_454
Cd2 O3 2.390(6) 6_445
Cd2 O9 2.434(7) .
Cd2 O2 2.507(7) 5
Cd2 C14 2.668(11) 14_454
Cd2 C18 2.722(11) .
O8 C18 1.265(11) .
C10 O2 1.216(9) .
C10 O3 1.261(9) .
C10 C8 1.462(11) .
O2 Cd2 2.507(7) 5
N1 C7 1.291(11) .
N1 C8 1.436(10) .
O3 Cd2 2.390(6) 6_455
C8 C9 1.526(12) .
O6 C14 1.226(12) .
O6 Cd2 2.342(8) 9_345
O9 C18 1.211(11) .
C18 C16 1.509(14) .
C16 N3 1.433(14) .
C16 C17 1.464(15) .
N4 C23 1.278(14) .
N4 C19 1.287(15) .
O5 C14 1.225(13) .
O5 Cd2 2.291(7) 9_345
N3 C15 1.365(12) .
C22 C21 1.321(16) .
C22 C23 1.356(14) .
C14 C12 1.513(16) .
C14 Cd2 2.668(11) 9_345
C21 C20 1.331(18) .
C21 C21 1.52(2) 18_444
O7 C15 1.219(11) .
N2 C11 1.389(15) .
N2 C12 1.459(14) .
O4 C11 1.251(13) .
C3 C4 1.352(13) .
C3 C2 1.381(13) .
C3 C11 1.480(14) .
C1 C6 1.356(14) .
C1 C2 1.388(14) .
C1 C7 1.511(14) .
C4 C5 1.360(13) .
C15 C5 1.540(14) .
C6 C5 1.389(11) .
C12 C13 1.467(17) .
C7 O1 1.234(12) .
C19 C20 1.389(17) .

loop_
_platon_squeeze_void_nr
_platon_squeeze_void_average_x
_platon_squeeze_void_average_y
_platon_squeeze_void_average_z
_platon_squeeze_void_volume
_platon_squeeze_void_count_electrons
_platon_squeeze_void_content
1 0.000 0.000 0.000 45 5 ' '
2 0.000 0.000 0.500 214 67 ' '
3 -0.095 0.572 0.333 180 35 ' '
4 0.095 0.666 0.667 180 35 ' '
5 0.000 0.759 0.000 175 35 ' '
6 0.241 0.241 0.000 175 35 ' '
7 0.334 0.667 0.167 215 66 ' '
8 0.333 0.428 0.667 180 35 ' '
9 0.428 0.333 0.333 180 35 ' '
10 0.340 0.673 0.667 39 5 ' '
11 0.574 0.908 0.667 177 35 ' '
12 0.667 0.333 0.833 214 66 ' '
13 0.667 0.095 0.333 180 35 ' '
14 0.667 0.333 0.333 37 5 ' '
15 0.759 1.000 0.000 174 35 ' '
